data_4087835
loop_
_publ_author_name
'Hill, Anthony F.'
'Ward, Jas S.'
'Xiong, Yaoyao'

_publ_section_title
;
 Synthesis of a Stable Methylidyne Complex
;
_journal_issue 20
_journal_name_full Organometallics
_journal_page_first 5057
_journal_paper_doi 10.1021/acs.organomet.5b00635
_journal_volume 34
_journal_year 2015
_chemical_compound_source 'Research School of Chemistry'
_chemical_formula_moiety 'C62 H54 Br1 O2.50 P3 Si1 W1'
_chemical_formula_sum 'C62 H54 Br O2.5 P3 Si W'
_chemical_formula_weight 1223.87
_space_group_IT_number 14
_space_group_name_Hall '-P 2ybc'
_space_group_name_H-M_alt 'P 1 21/c 1'
_symmetry_cell_setting monoclinic
_symmetry_space_group_name_H-M 'P 1 21/c 1'
_atom_sites_solution_hydrogens difmap
_atom_sites_solution_primary other
_audit_creation_date 14-03-27
_audit_creation_method CRYSTALS_ver_14.23
_cell_angle_alpha 90
_cell_angle_beta 94.3896(8)
_cell_angle_gamma 90
_cell_formula_units_Z 4
_cell_length_a 15.2616(2)
_cell_length_b 18.3376(2)
_cell_length_c 19.1608(2)
_cell_measurement_reflns_used 184906
_cell_measurement_temperature 200
_cell_measurement_theta_max 30
_cell_measurement_theta_min 2.55
_cell_volume 5346.63(11)
_computing_cell_refinement 'DENZO/SCALEPACK (Otwinowski & Minor, 1997)'
_computing_data_collection 'COLLECT (Nonius, 2001).'
_computing_data_reduction 'DENZO/SCALEPACK (Otwinowski & Minor, 1997)'
_computing_molecular_graphics 'Ortep-3 for windows (Farrugia, 1997)'
_computing_publication_material 'CRYSTALS (Betteridge et al., 2003)'
_computing_structure_refinement 'CRYSTALS (Betteridge et al., 2003)'
_computing_structure_solution 'Superflip (Palatinus & Chapuis, 2007)'
_diffrn_ambient_temperature 200
_diffrn_measured_fraction_theta_full 0.999
_diffrn_measured_fraction_theta_max 0.999
_diffrn_measurement_device Area
_diffrn_measurement_device_type 'Nonius KappaCCD'
_diffrn_measurement_method \w
_diffrn_radiation_monochromator graphite
_diffrn_radiation_type 'Mo K\a'
_diffrn_radiation_wavelength 0.71073
_diffrn_reflns_av_R_equivalents 0.072
_diffrn_reflns_limit_h_max 21
_diffrn_reflns_limit_h_min -21
_diffrn_reflns_limit_k_max 25
_diffrn_reflns_limit_k_min -25
_diffrn_reflns_limit_l_max 26
_diffrn_reflns_limit_l_min -26
_diffrn_reflns_number 117855
_diffrn_reflns_theta_full 30.034
_diffrn_reflns_theta_max 30.034
_diffrn_reflns_theta_min 2.594
_diffrn_standards_number 0
_exptl_absorpt_coefficient_mu 3.065
_exptl_absorpt_correction_T_max 0.881
_exptl_absorpt_correction_T_min 0.394
_exptl_absorpt_correction_type integration
_exptl_absorpt_process_details
;
Gaussian integration (Coppens, 1970)
;
_exptl_crystal_colour yellow
_exptl_crystal_density_diffrn 1.520
_exptl_crystal_density_method 'not measured'
_exptl_crystal_description plate
_exptl_crystal_F_000 2456
_exptl_crystal_size_max 0.380
_exptl_crystal_size_mid 0.340
_exptl_crystal_size_min 0.040
_refine_diff_density_max 5.09
_refine_diff_density_min -2.78
_refine_ls_extinction_method None
_refine_ls_goodness_of_fit_ref 0.9326
_refine_ls_hydrogen_treatment noref
_refine_ls_matrix_type full
_refine_ls_number_parameters 685
_refine_ls_number_reflns 15628
_refine_ls_number_restraints 2
_refine_ls_R_factor_all 0.0747
_refine_ls_R_factor_gt 0.0502
_refine_ls_shift/su_max 0.0043892
_refine_ls_shift/su_mean 0.0000298
_refine_ls_structure_factor_coef Fsqd
_refine_ls_weighting_details
;
 Method, part 1, Chebychev polynomial, (Watkin, 1994, Prince, 1982) 
 [weight] = 1.0/[A~0~*T~0~(x)+A~1~*T~1~(x) ... +A~n-1~]*T~n-1~(x)] 
 where A~i~ are the Chebychev coefficients listed below and x= Fcalc/Fmax 
 Method = Robust Weighting (Prince, 1982) 
 W = [weight] * [1-(deltaF/6*sigmaF)^2^]^2^ 
 A~i~ are: 
 20.3 28.8 14.0 3.58 
;
_refine_ls_weighting_scheme calc
_refine_ls_wR_factor_all 0.1313
_refine_ls_wR_factor_gt 0.1090
_refine_ls_wR_factor_ref 0.1313
_reflns_limit_h_max 21
_reflns_limit_h_min -21
_reflns_limit_k_max 25
_reflns_limit_k_min 0
_reflns_limit_l_max 26
_reflns_limit_l_min 0
_reflns_number_gt 11743
_reflns_number_total 15632
_reflns_threshold_expression I>2.0\s(I)
_oxford_diffrn_Wilson_B_factor 2.39
_oxford_diffrn_Wilson_scale 64.83
_oxford_refine_ls_r_factor_ref 0.0747
_oxford_refine_ls_scale 0.14662(4)
_oxford_reflns_number_all 15628
_oxford_reflns_threshold_expression_ref I>-10.0\s(I)
_oxford_structure_analysis_title 'JX038 At 11:42 on 27/ 3'
_cod_data_source_file om5b00635_si_002.cif
_cod_data_source_block Comp_3c
_cod_depositor_comments
;
The following automatic conversions were performed:

data item '_atom_sites_solution_primary' value 'Other' was changed to
'other' in accordance with the
/home/saulius/struct/COD-crude-data/automatic-downloads/DataCite-retrospective/ACS/depositions/lib/dictionaries/cif_core.dic
dictionary named 'cif_core.dic' version 2.4.2 last updated on
2011-04-26.

Automatic conversion script
Id: cif_fix_values 6909 2019-04-08 15:41:33Z antanas 
;
_cod_original_sg_symbol_H-M 'P 21/c '
_cod_original_formula_sum 'C62 H54 Br1 O2.50 P3 Si1 W1'
_cod_database_code 4087835

loop_
_symmetry_equiv_pos_as_xyz
x,y,z
-x,-y,-z
x,-y+1/2,z+1/2
-x,y+1/2,-z+1/2

loop_
_atom_site_label
_atom_site_type_symbol
_atom_site_fract_x
_atom_site_fract_y
_atom_site_fract_z
_atom_site_U_iso_or_equiv
_atom_site_occupancy
_atom_site_adp_type
Br1 Br 0.04756(5) 0.55920(5) 0.29300(4) 0.0561 1.0000 Uani
O2 O 0.2337(4) 0.5263(3) 0.4395(3) 0.0665 1.0000 Uani
O3 O 0.2697(4) 0.6498(3) 0.2427(3) 0.0603 1.0000 Uani
O31 O -0.1776(6) 0.4592(5) 0.1260(5) 0.0462 0.5000 Uani
P1 P 0.12293(9) 0.37407(8) 0.30596(7) 0.0314 1.0000 Uani
P2 P 0.13759(9) 0.47646(8) 0.15179(7) 0.0331 1.0000 Uani
P3 P -0.17909(12) 0.38702(10) 0.15565(10) 0.0500 1.0000 Uani
Si1 Si 0.44132(9) 0.46248(8) 0.28400(8) 0.0317 1.0000 Uani
W1 W 0.203136(13) 0.492080(10) 0.278265(10) 0.0283 1.0000 Uani
C1 C 0.3191(3) 0.4670(3) 0.2788(3) 0.0304 1.0000 Uani
C2 C 0.2232(4) 0.5125(3) 0.3812(3) 0.0404 1.0000 Uani
C3 C 0.2438(4) 0.5935(3) 0.2556(3) 0.0400 1.0000 Uani
C4 C 0.0156(3) 0.3634(3) 0.2565(3) 0.0371 1.0000 Uani
C5 C 0.0266(4) 0.4352(4) 0.1424(3) 0.0393 1.0000 Uani
C6 C -0.0826(4) 0.3314(4) 0.1501(3) 0.0488 1.0000 Uani
C7 C 0.0113(4) 0.3596(4) 0.1753(3) 0.0407 1.0000 Uani
C8 C 0.0709(5) 0.3013(4) 0.1476(3) 0.0476 1.0000 Uani
C11 C 0.4792(3) 0.4980(3) 0.1997(3) 0.0355 1.0000 Uani
C12 C 0.4216(4) 0.5152(4) 0.1427(3) 0.0459 1.0000 Uani
C13 C 0.4500(5) 0.5429(5) 0.0817(4) 0.0579 1.0000 Uani
C14 C 0.5385(5) 0.5549(4) 0.0759(4) 0.0544 1.0000 Uani
C15 C 0.5979(4) 0.5388(4) 0.1312(4) 0.0532 1.0000 Uani
C16 C 0.5683(4) 0.5107(4) 0.1922(4) 0.0475 1.0000 Uani
C21 C 0.4977(4) 0.5224(3) 0.3535(3) 0.0402 1.0000 Uani
C31 C 0.4788(4) 0.3655(3) 0.2976(3) 0.0377 1.0000 Uani
C32 C 0.5225(4) 0.3291(4) 0.2476(4) 0.0498 1.0000 Uani
C33 C 0.5518(5) 0.2583(4) 0.2565(5) 0.0616 1.0000 Uani
C34 C 0.5381(5) 0.2222(4) 0.3175(5) 0.0622 1.0000 Uani
C35 C 0.4929(7) 0.2562(4) 0.3677(4) 0.0676 1.0000 Uani
C36 C 0.4638(5) 0.3274(4) 0.3581(4) 0.0545 1.0000 Uani
C41 C 0.1753(4) 0.2860(3) 0.2947(3) 0.0349 1.0000 Uani
C42 C 0.2615(4) 0.2823(3) 0.2776(4) 0.0434 1.0000 Uani
C43 C 0.2986(5) 0.2157(4) 0.2615(5) 0.0583 1.0000 Uani
C44 C 0.2485(5) 0.1523(4) 0.2622(4) 0.0566 1.0000 Uani
C45 C 0.1648(5) 0.1553(4) 0.2818(4) 0.0513 1.0000 Uani
C46 C 0.1281(4) 0.2211(4) 0.2980(3) 0.0449 1.0000 Uani
C51 C 0.0934(4) 0.3698(3) 0.3965(3) 0.0338 1.0000 Uani
C52 C 0.1532(5) 0.3379(4) 0.4469(3) 0.0499 1.0000 Uani
C53 C 0.1364(6) 0.3383(5) 0.5173(4) 0.0636 1.0000 Uani
C54 C 0.0617(6) 0.3710(4) 0.5382(3) 0.0555 1.0000 Uani
C55 C 0.0024(5) 0.4018(4) 0.4893(4) 0.0575 1.0000 Uani
C56 C 0.0182(5) 0.4020(4) 0.4186(3) 0.0488 1.0000 Uani
C61 C 0.1989(4) 0.4264(3) 0.0894(3) 0.0349 1.0000 Uani
C62 C 0.1745(5) 0.4310(4) 0.0181(3) 0.0517 1.0000 Uani
C63 C 0.2165(5) 0.3887(5) -0.0294(4) 0.0618 1.0000 Uani
C64 C 0.2832(5) 0.3416(4) -0.0062(4) 0.0600 1.0000 Uani
C65 C 0.3100(5) 0.3387(4) 0.0640(4) 0.0548 1.0000 Uani
C66 C 0.2681(4) 0.3810(3) 0.1115(3) 0.0422 1.0000 Uani
C71 C 0.1184(4) 0.5640(3) 0.1072(3) 0.0408 1.0000 Uani
C72 C 0.0370(5) 0.5978(4) 0.0991(4) 0.0536 1.0000 Uani
C73 C 0.0297(6) 0.6660(5) 0.0685(4) 0.0628 1.0000 Uani
C74 C 0.1006(7) 0.7017(4) 0.0462(4) 0.0655 1.0000 Uani
C75 C 0.1821(6) 0.6684(4) 0.0530(4) 0.0633 1.0000 Uani
C76 C 0.1911(4) 0.6003(4) 0.0827(4) 0.0496 1.0000 Uani
C81 C -0.2642(5) 0.3259(4) 0.1153(4) 0.0507 1.0000 Uani
C82 C -0.2557(5) 0.2489(5) 0.1106(5) 0.0688 1.0000 Uani
C83 C -0.3211(7) 0.2095(5) 0.0732(6) 0.0785 1.0000 Uani
C84 C -0.3936(7) 0.2436(6) 0.0451(6) 0.0895 1.0000 Uani
C85 C -0.4031(7) 0.3164(7) 0.0531(6) 0.0916 1.0000 Uani
C86 C -0.3391(6) 0.3577(5) 0.0856(5) 0.0727 1.0000 Uani
C91 C -0.2026(4) 0.3911(4) 0.2479(4) 0.0510 1.0000 Uani
C92 C -0.2321(6) 0.3342(4) 0.2839(5) 0.0667 1.0000 Uani
C93 C -0.2516(7) 0.3401(6) 0.3528(6) 0.0813 1.0000 Uani
C94 C -0.2400(8) 0.4068(7) 0.3867(5) 0.0893 1.0000 Uani
C95 C -0.2091(7) 0.4654(6) 0.3489(6) 0.0867 1.0000 Uani
C96 C -0.1906(6) 0.4549(5) 0.2816(5) 0.0676 1.0000 Uani
C221 C 0.4842(11) 0.5951(12) 0.3472(13) 0.0669 0.5600 Uani
C222 C 0.5286(19) 0.5904(14) 0.3403(13) 0.0709 0.4400 Uani
C231 C 0.5343(15) 0.6446(13) 0.3898(14) 0.0805 0.5600 Uani
C232 C 0.579(3) 0.6308(17) 0.3872(14) 0.0810 0.4400 Uani
C241 C 0.5927(17) 0.6253(15) 0.437(2) 0.0701 0.5600 Uani
C242 C 0.6040(16) 0.6043(17) 0.449(2) 0.0535 0.4400 Uani
C251 C 0.6160(14) 0.5508(13) 0.4386(13) 0.0928 0.5600 Uani
C252 C 0.570(2) 0.5389(16) 0.4714(10) 0.0853 0.4400 Uani
C261 C 0.5664(14) 0.5011(10) 0.3959(12) 0.0854 0.5600 Uani
C262 C 0.5213(18) 0.4965(14) 0.4224(10) 0.0736 0.4400 Uani
H41 H -0.0188 0.4053 0.2683 0.0437 1.0000 Uiso
H42 H -0.0111 0.3193 0.2730 0.0438 1.0000 Uiso
H51 H -0.0109 0.4698 0.1628 0.0469 1.0000 Uiso
H52 H 0.0097 0.4312 0.0929 0.0468 1.0000 Uiso
H61 H -0.0957 0.2883 0.1786 0.0594 1.0000 Uiso
H62 H -0.0811 0.3181 0.1010 0.0592 1.0000 Uiso
H81 H 0.0654 0.3028 0.0975 0.0709 1.0000 Uiso
H82 H 0.1313 0.3104 0.1641 0.0708 1.0000 Uiso
H83 H 0.0526 0.2543 0.1633 0.0709 1.0000 Uiso
H121 H 0.3616 0.5080 0.1458 0.0552 1.0000 Uiso
H131 H 0.4093 0.5533 0.0440 0.0692 1.0000 Uiso
H141 H 0.5576 0.5740 0.0344 0.0651 1.0000 Uiso
H151 H 0.6575 0.5468 0.1276 0.0641 1.0000 Uiso
H161 H 0.6092 0.4997 0.2295 0.0572 1.0000 Uiso
H321 H 0.5321 0.3533 0.2060 0.0599 1.0000 Uiso
H331 H 0.5808 0.2353 0.2216 0.0741 1.0000 Uiso
H341 H 0.5587 0.1746 0.3250 0.0751 1.0000 Uiso
H351 H 0.4817 0.2313 0.4082 0.0810 1.0000 Uiso
H361 H 0.4338 0.3496 0.3927 0.0650 1.0000 Uiso
H421 H 0.2952 0.3246 0.2767 0.0520 1.0000 Uiso
H431 H 0.3567 0.2137 0.2502 0.0700 1.0000 Uiso
H441 H 0.2724 0.1079 0.2489 0.0679 1.0000 Uiso
H451 H 0.1326 0.1124 0.2843 0.0607 1.0000 Uiso
H461 H 0.0711 0.2224 0.3114 0.0542 1.0000 Uiso
H521 H 0.2042 0.3162 0.4331 0.0601 1.0000 Uiso
H531 H 0.1759 0.3164 0.5505 0.0760 1.0000 Uiso
H541 H 0.0513 0.3724 0.5854 0.0671 1.0000 Uiso
H551 H -0.0491 0.4228 0.5032 0.0690 1.0000 Uiso
H561 H -0.0217 0.4242 0.3858 0.0590 1.0000 Uiso
H621 H 0.1295 0.4623 0.0023 0.0619 1.0000 Uiso
H631 H 0.1997 0.3922 -0.0770 0.0739 1.0000 Uiso
H641 H 0.3098 0.3123 -0.0379 0.0720 1.0000 Uiso
H651 H 0.3562 0.3086 0.0800 0.0659 1.0000 Uiso
H661 H 0.2867 0.3788 0.1589 0.0509 1.0000 Uiso
H721 H -0.0124 0.5748 0.1144 0.0642 1.0000 Uiso
H731 H -0.0251 0.6882 0.0632 0.0751 1.0000 Uiso
H741 H 0.0944 0.7480 0.0267 0.0780 1.0000 Uiso
H751 H 0.2306 0.6919 0.0374 0.0759 1.0000 Uiso
H761 H 0.2460 0.5778 0.0866 0.0592 1.0000 Uiso
H821 H -0.2071 0.2252 0.1320 0.0830 1.0000 Uiso
H831 H -0.3144 0.1594 0.0675 0.0941 1.0000 Uiso
H841 H -0.4376 0.2169 0.0199 0.1070 1.0000 Uiso
H851 H -0.4550 0.3389 0.0353 0.1101 1.0000 Uiso
H861 H -0.3461 0.4082 0.0879 0.0870 1.0000 Uiso
H921 H -0.2394 0.2894 0.2614 0.0802 1.0000 Uiso
H931 H -0.2723 0.3002 0.3764 0.0969 1.0000 Uiso
H941 H -0.2523 0.4125 0.4331 0.1070 1.0000 Uiso
H951 H -0.2012 0.5110 0.3697 0.1040 1.0000 Uiso
H961 H -0.1687 0.4938 0.2569 0.0811 1.0000 Uiso
H2211 H 0.4412 0.6126 0.3146 0.0800 0.5600 Uiso
H2311 H 0.5239 0.6942 0.3831 0.0960 0.5600 Uiso
H2411 H 0.6193 0.6588 0.4687 0.0850 0.5600 Uiso
H2511 H 0.6632 0.5347 0.4682 0.1110 0.5600 Uiso
H2611 H 0.5818 0.4519 0.3973 0.1021 0.5600 Uiso
H2221 H 0.5128 0.6109 0.2967 0.0850 0.4400 Uiso
H2321 H 0.5958 0.6778 0.3756 0.0970 0.4400 Uiso
H2421 H 0.6450 0.6296 0.4779 0.0640 0.4400 Uiso
H2521 H 0.5803 0.5236 0.5177 0.1019 0.4400 Uiso
H2621 H 0.5040 0.4500 0.4349 0.0880 0.4400 Uiso

loop_
_atom_site_aniso_label
_atom_site_aniso_U_11
_atom_site_aniso_U_22
_atom_site_aniso_U_33
_atom_site_aniso_U_23
_atom_site_aniso_U_13
_atom_site_aniso_U_12
Br1 0.0463(3) 0.0729(5) 0.0502(4) -0.0013(3) 0.0103(3) 0.0188(3)
O2 0.087(4) 0.077(4) 0.035(2) -0.009(2) 0.001(2) -0.006(3)
O3 0.077(4) 0.037(2) 0.066(3) 0.005(2) 0.005(3) -0.009(2)
O31 0.040(4) 0.037(4) 0.061(6) 0.019(4) 0.007(4) -0.002(3)
P1 0.0282(6) 0.0395(7) 0.0267(6) 0.0001(5) 0.0034(5) -0.0006(5)
P2 0.0292(6) 0.0452(7) 0.0251(6) 0.0013(5) 0.0034(5) 0.0039(5)
P3 0.0419(9) 0.0480(9) 0.0593(10) 0.0049(8) -0.0008(7) -0.0005(7)
Si1 0.0281(6) 0.0326(7) 0.0342(7) 0.0009(5) 0.0010(5) 0.0024(5)
W1 0.02815(9) 0.03251(9) 0.02443(9) 0.00013(7) 0.00305(6) 0.00317(8)
C1 0.029(2) 0.030(2) 0.032(2) 0.0008(18) 0.0026(18) 0.0010(18)
C2 0.049(3) 0.046(3) 0.026(2) -0.004(2) -0.001(2) 0.000(3)
C3 0.047(3) 0.035(3) 0.038(3) -0.002(2) 0.001(2) 0.004(2)
C4 0.029(2) 0.055(3) 0.028(2) 0.001(2) 0.0049(19) -0.003(2)
C5 0.031(3) 0.057(3) 0.030(2) 0.003(2) 0.001(2) 0.003(2)
C6 0.043(3) 0.068(4) 0.035(3) -0.002(3) 0.000(2) -0.007(3)
C7 0.031(3) 0.063(4) 0.028(2) -0.002(2) 0.003(2) -0.010(2)
C8 0.060(4) 0.050(3) 0.033(3) -0.006(2) 0.009(3) -0.013(3)
C11 0.032(2) 0.036(3) 0.038(3) -0.002(2) 0.005(2) -0.001(2)
C12 0.040(3) 0.054(4) 0.043(3) 0.004(3) -0.003(2) -0.005(3)
C13 0.057(4) 0.077(5) 0.039(3) 0.011(3) 0.003(3) -0.012(4)
C14 0.063(4) 0.059(4) 0.044(3) 0.004(3) 0.016(3) -0.011(3)
C15 0.041(3) 0.066(4) 0.054(4) 0.001(3) 0.016(3) -0.010(3)
C16 0.035(3) 0.054(4) 0.054(4) 0.006(3) 0.005(2) -0.004(3)
C21 0.035(3) 0.044(3) 0.042(3) -0.002(2) 0.003(2) -0.001(2)
C31 0.031(3) 0.037(3) 0.044(3) 0.001(2) -0.002(2) 0.004(2)
C32 0.045(3) 0.045(3) 0.061(4) 0.002(3) 0.011(3) 0.006(3)
C33 0.058(4) 0.042(4) 0.086(6) -0.004(4) 0.010(4) 0.011(3)
C34 0.062(4) 0.040(3) 0.082(5) 0.006(3) -0.018(4) 0.012(3)
C35 0.101(7) 0.050(4) 0.049(4) 0.012(3) -0.014(4) 0.005(4)
C36 0.073(5) 0.046(3) 0.043(3) 0.002(3) 0.000(3) 0.008(3)
C41 0.038(3) 0.038(3) 0.028(2) -0.0021(19) 0.000(2) 0.000(2)
C42 0.034(3) 0.039(3) 0.058(4) -0.002(3) 0.003(3) -0.001(2)
C43 0.042(3) 0.045(4) 0.089(6) -0.008(4) 0.011(4) 0.004(3)
C44 0.060(4) 0.036(3) 0.073(5) -0.008(3) 0.003(4) 0.004(3)
C45 0.057(4) 0.036(3) 0.060(4) -0.001(3) -0.001(3) -0.013(3)
C46 0.045(3) 0.045(3) 0.046(3) 0.001(3) 0.010(3) -0.005(3)
C51 0.037(3) 0.038(3) 0.027(2) 0.0015(19) 0.0051(19) -0.006(2)
C52 0.054(4) 0.064(4) 0.032(3) 0.006(3) 0.004(3) 0.008(3)
C53 0.078(5) 0.080(5) 0.033(3) 0.013(3) 0.003(3) 0.004(4)
C54 0.083(5) 0.055(4) 0.030(3) -0.001(3) 0.018(3) -0.005(4)
C55 0.075(5) 0.059(4) 0.042(4) 0.003(3) 0.025(3) 0.011(4)
C56 0.054(4) 0.058(4) 0.035(3) 0.004(3) 0.012(3) 0.009(3)
C61 0.033(3) 0.044(3) 0.029(2) -0.004(2) 0.0100(19) -0.005(2)
C62 0.049(4) 0.073(5) 0.033(3) -0.005(3) 0.006(3) 0.005(3)
C63 0.062(4) 0.090(6) 0.036(3) -0.012(3) 0.021(3) -0.007(4)
C64 0.064(4) 0.063(4) 0.058(4) -0.021(3) 0.035(4) -0.013(4)
C65 0.051(4) 0.049(4) 0.067(5) -0.004(3) 0.025(3) 0.007(3)
C66 0.045(3) 0.042(3) 0.040(3) -0.003(2) 0.008(2) 0.001(2)
C71 0.045(3) 0.048(3) 0.029(2) 0.006(2) 0.000(2) 0.009(2)
C72 0.052(4) 0.063(4) 0.047(4) 0.011(3) 0.010(3) 0.022(3)
C73 0.076(5) 0.065(5) 0.049(4) 0.012(3) 0.007(4) 0.033(4)
C74 0.100(7) 0.045(4) 0.050(4) 0.009(3) -0.001(4) 0.021(4)
C75 0.075(5) 0.057(4) 0.058(4) 0.017(3) 0.006(4) 0.003(4)
C76 0.045(3) 0.049(3) 0.054(4) 0.012(3) 0.004(3) 0.008(3)
C81 0.051(4) 0.056(4) 0.045(3) -0.001(3) 0.000(3) -0.008(3)
C82 0.052(4) 0.081(6) 0.070(5) 0.024(4) -0.017(4) -0.007(4)
C83 0.085(6) 0.053(5) 0.093(7) 0.004(4) -0.020(5) -0.014(4)
C84 0.081(7) 0.093(7) 0.087(7) -0.001(6) -0.043(6) -0.014(6)
C85 0.067(6) 0.095(8) 0.108(8) 0.020(6) -0.024(6) 0.000(5)
C86 0.057(5) 0.073(5) 0.086(6) -0.002(5) -0.004(4) 0.009(4)
C91 0.035(3) 0.052(4) 0.066(4) -0.011(3) 0.003(3) 0.000(3)
C92 0.086(6) 0.053(4) 0.060(5) -0.010(4) -0.003(4) -0.001(4)
C93 0.081(6) 0.078(6) 0.084(7) 0.019(5) -0.003(5) -0.024(5)
C94 0.099(8) 0.119(9) 0.052(5) -0.022(5) 0.013(5) -0.019(7)
C95 0.098(7) 0.070(6) 0.093(7) -0.041(5) 0.021(6) -0.005(5)
C96 0.062(5) 0.065(5) 0.077(6) -0.009(4) 0.015(4) 0.008(4)
C221 0.057(9) 0.051(8) 0.087(14) -0.016(8) -0.032(10) 0.004(9)
C222 0.11(2) 0.053(13) 0.045(10) -0.002(8) -0.009(14) -0.041(16)
C231 0.080(14) 0.048(9) 0.111(18) -0.025(9) -0.012(12) 0.000(10)
C232 0.13(3) 0.067(17) 0.046(11) -0.0163(10) 0.023(14) -0.048(17)
C241 0.071(12) 0.043(13) 0.092(18) -0.023(11) -0.022(13) 0.009(9)
C242 0.035(8) 0.06(2) 0.068(17) -0.031(14) -0.011(7) 0.0128(10)
C251 0.075(13) 0.079(13) 0.114(18) -0.014(13) -0.061(12) 0.003(10)
C252 0.10(2) 0.11(2) 0.034(9) -0.009(10) -0.028(10) -0.030(16)
C261 0.092(14) 0.055(9) 0.100(15) -0.006(10) -0.055(12) 0.015(9)
C262 0.106(19) 0.077(14) 0.035(8) 0.014(8) -0.007(9) -0.044(14)

loop_
_atom_type_symbol
_atom_type_scat_dispersion_real
_atom_type_scat_dispersion_imag
_atom_type_scat_Cromer_Mann_a1
_atom_type_scat_Cromer_Mann_b1
_atom_type_scat_Cromer_Mann_a2
_atom_type_scat_Cromer_Mann_b2
_atom_type_scat_Cromer_Mann_a3
_atom_type_scat_Cromer_Mann_b3
_atom_type_scat_Cromer_Mann_a4
_atom_type_scat_Cromer_Mann_b4
_atom_type_scat_Cromer_Mann_c
_atom_type_scat_source
C 0.0033 0.0016 2.3100 20.8439 1.0200 10.2075 1.5886 0.5687 0.8650 51.6512 0.2156 'International Tables Vol C 4.2.6.8 and 6.1.1.4'
H 0.0000 0.0000 0.4930 10.5109 0.3229 26.1257 0.1402 3.1424 0.0408 57.7998 0.0030 'International Tables Vol C 4.2.6.8 and 6.1.1.4'
Br -0.2901 2.4595 17.1789 2.1723 5.2358 16.5796 5.6377 0.2609 3.9851 41.4328 2.9557 'International Tables Vol C 4.2.6.8 and 6.1.1.4'
O 0.0106 0.0060 3.0485 13.2771 2.2868 5.7011 1.5463 0.3239 0.8670 32.9089 0.2508 'International Tables Vol C 4.2.6.8 and 6.1.1.4'
P 0.1023 0.0942 6.4345 1.9067 4.1791 27.1570 1.7800 0.5260 1.4908 68.1645 1.1149 'International Tables Vol C 4.2.6.8 and 6.1.1.4'
Si 0.0817 0.0704 6.2915 2.4386 3.0353 32.3337 1.9891 0.6785 1.5410 81.6937 1.1407 'International Tables Vol C 4.2.6.8 and 6.1.1.4'
W -0.8490 6.8722 29.0818 1.7203 15.4300 9.2259 14.4327 0.3217 5.1198 57.0560 9.8875 'International Tables Vol C 4.2.6.8 and 6.1.1.4'

loop_
_exptl_crystal_face_index_h
_exptl_crystal_face_index_k
_exptl_crystal_face_index_l
_exptl_crystal_face_perp_dist
1 5 0 0.180
0 0 -1 0.156
0 0 1 0.169
-1 -2 0 0.161
-12 0 1 0.033
14 0 -1 0.009

loop_
_geom_angle_atom_site_label_1
_geom_angle_atom_site_label_2
_geom_angle_atom_site_label_3
_geom_angle
_geom_angle_publ_flag
W1 P1 C4 113.8(2) yes
W1 P1 C41 120.21(19) yes
C4 P1 C41 103.1(3) yes
W1 P1 C51 112.92(18) yes
C4 P1 C51 102.2(2) yes
C41 P1 C51 102.5(3) yes
W1 P2 C5 115.16(18) yes
W1 P2 C61 119.56(19) yes
C5 P2 C61 104.0(3) yes
W1 P2 C71 112.3(2) yes
C5 P2 C71 101.6(3) yes
C61 P2 C71 102.0(3) yes
O31 P3 C6 117.3(4) yes
O31 P3 C81 115.2(4) yes
C6 P3 C81 100.6(3) yes
O31 P3 C91 110.7(5) yes
C6 P3 C91 107.6(3) yes
C81 P3 C91 104.2(3) yes
C1 Si1 C11 108.2(2) yes
C1 Si1 C21 114.4(3) yes
C11 Si1 C21 104.6(3) yes
C1 Si1 C31 110.0(2) yes
C11 Si1 C31 109.7(3) yes
C21 Si1 C31 109.6(3) yes
P2 W1 P1 86.76(4) yes
P2 W1 Br1 82.40(3) yes
P1 W1 Br1 85.74(4) yes
P2 W1 C1 106.54(16) yes
P1 W1 C1 105.28(16) yes
Br1 W1 C1 165.94(16) yes
P2 W1 C2 165.40(18) yes
P1 W1 C2 89.63(18) yes
Br1 W1 C2 83.23(18) yes
C1 W1 C2 88.1(2) yes
P2 W1 C3 90.20(17) yes
P1 W1 C3 169.31(18) yes
Br1 W1 C3 83.70(17) yes
C1 W1 C3 85.4(2) yes
C2 W1 C3 90.8(2) yes
Si1 C1 W1 167.6(3) yes
W1 C2 O2 177.9(6) yes
W1 C3 O3 177.6(6) yes
P1 C4 C7 119.3(4) yes
P1 C4 H41 105.8 no
C7 C4 H41 106.8 no
P1 C4 H42 107.4 no
C7 C4 H42 107.7 no
H41 C4 H42 109.7 no
P2 C5 C7 119.5(4) yes
P2 C5 H51 105.1 no
C7 C5 H51 108.3 no
P2 C5 H52 107.5 no
C7 C5 H52 107.1 no
H51 C5 H52 109.1 no
P3 C6 C7 121.8(5) yes
P3 C6 H61 102.6 no
C7 C6 H61 108.2 no
P3 C6 H62 106.1 no
C7 C6 H62 107.1 no
H61 C6 H62 110.8 no
C5 C7 C4 111.9(5) yes
C5 C7 C6 109.5(5) yes
C4 C7 C6 107.0(4) yes
C5 C7 C8 111.8(5) yes
C4 C7 C8 113.6(5) yes
C6 C7 C8 102.5(5) yes
C7 C8 H81 108.7 no
C7 C8 H82 110.2 no
H81 C8 H82 109.5 no
C7 C8 H83 108.9 no
H81 C8 H83 109.5 no
H82 C8 H83 110.1 no
Si1 C11 C12 122.6(4) yes
Si1 C11 C16 120.9(4) yes
C12 C11 C16 116.4(5) yes
C11 C12 C13 122.1(6) yes
C11 C12 H121 119.0 no
C13 C12 H121 118.8 no
C12 C13 C14 120.1(7) yes
C12 C13 H131 119.9 no
C14 C13 H131 120.0 no
C13 C14 C15 119.7(6) yes
C13 C14 H141 119.9 no
C15 C14 H141 120.4 no
C14 C15 C16 119.5(6) yes
C14 C15 H151 120.1 no
C16 C15 H151 120.3 no
C11 C16 C15 122.1(6) yes
C11 C16 H161 118.8 no
C15 C16 H161 119.0 no
Si1 C21 C221 117.0(9) yes
Si1 C21 C222 123.3(11) yes
Si1 C21 C261 123.7(9) yes
C221 C21 C261 116.7(12) yes
Si1 C21 C262 122.1(10) yes
C222 C21 C262 114.2(14) yes
Si1 C31 C32 121.3(5) yes
Si1 C31 C36 121.6(5) yes
C32 C31 C36 117.1(6) yes
C31 C32 C33 122.6(7) yes
C31 C32 H321 118.4 no
C33 C32 H321 119.0 no
C32 C33 C34 119.4(7) yes
C32 C33 H331 120.2 no
C34 C33 H331 120.4 no
C33 C34 C35 119.7(6) yes
C33 C34 H341 120.7 no
C35 C34 H341 119.6 no
C34 C35 C36 120.4(7) yes
C34 C35 H351 119.9 no
C36 C35 H351 119.7 no
C35 C36 C31 120.8(7) yes
C35 C36 H361 119.2 no
C31 C36 H361 119.9 no
P1 C41 C42 120.4(4) yes
P1 C41 C46 121.2(5) yes
C42 C41 C46 118.2(5) yes
C41 C42 C43 120.4(6) yes
C41 C42 H421 120.0 no
C43 C42 H421 119.6 no
C42 C43 C44 119.9(6) yes
C42 C43 H431 119.9 no
C44 C43 H431 120.3 no
C43 C44 C45 119.8(6) yes
C43 C44 H441 119.9 no
C45 C44 H441 120.3 no
C44 C45 C46 120.3(6) yes
C44 C45 H451 119.4 no
C46 C45 H451 120.3 no
C41 C46 C45 121.2(6) yes
C41 C46 H461 119.4 no
C45 C46 H461 119.4 no
P1 C51 C52 118.4(4) yes
P1 C51 C56 122.8(4) yes
C52 C51 C56 118.5(5) yes
C51 C52 C53 120.4(6) yes
C51 C52 H521 119.8 no
C53 C52 H521 119.8 no
C52 C53 C54 120.2(7) yes
C52 C53 H531 120.2 no
C54 C53 H531 119.6 no
C53 C54 C55 119.8(6) yes
C53 C54 H541 120.3 no
C55 C54 H541 119.9 no
C54 C55 C56 120.7(7) yes
C54 C55 H551 120.0 no
C56 C55 H551 119.3 no
C55 C56 C51 120.3(6) yes
C55 C56 H561 120.2 no
C51 C56 H561 119.5 no
P2 C61 C62 120.1(5) yes
P2 C61 C66 121.3(4) yes
C62 C61 C66 118.5(5) yes
C61 C62 C63 120.5(7) yes
C61 C62 H621 119.6 no
C63 C62 H621 119.9 no
C62 C63 C64 120.2(7) yes
C62 C63 H631 119.8 no
C64 C63 H631 120.0 no
C63 C64 C65 119.7(6) yes
C63 C64 H641 119.9 no
C65 C64 H641 120.4 no
C64 C65 C66 120.1(7) yes
C64 C65 H651 120.3 no
C66 C65 H651 119.6 no
C65 C66 C61 121.0(6) yes
C65 C66 H661 119.6 no
C61 C66 H661 119.5 no
P2 C71 C72 123.6(5) yes
P2 C71 C76 118.0(5) yes
C72 C71 C76 118.4(6) yes
C71 C72 C73 119.6(7) yes
C71 C72 H721 120.2 no
C73 C72 H721 120.2 no
C72 C73 C74 121.8(7) yes
C72 C73 H731 119.0 no
C74 C73 H731 119.1 no
C73 C74 C75 119.3(7) yes
C73 C74 H741 120.5 no
C75 C74 H741 120.2 no
C74 C75 C76 120.0(8) yes
C74 C75 H751 120.1 no
C76 C75 H751 119.9 no
C71 C76 C75 120.8(7) yes
C71 C76 H761 119.4 no
C75 C76 H761 119.8 no
P3 C81 C82 124.5(6) yes
P3 C81 C86 117.1(6) yes
C82 C81 C86 118.3(7) yes
C81 C82 C83 119.1(7) yes
C81 C82 H821 120.8 no
C83 C82 H821 120.2 no
C82 C83 C84 120.0(9) yes
C82 C83 H831 119.6 no
C84 C83 H831 120.4 no
C83 C84 C85 120.3(9) yes
C83 C84 H841 119.9 no
C85 C84 H841 119.8 no
C84 C85 C86 121.8(9) yes
C84 C85 H851 119.3 no
C86 C85 H851 118.9 no
C81 C86 C85 120.3(9) yes
C81 C86 H861 119.8 no
C85 C86 H861 119.9 no
P3 C91 C92 124.0(6) yes
P3 C91 C96 118.0(6) yes
C92 C91 C96 118.0(8) yes
C91 C92 C93 122.2(8) yes
C91 C92 H921 118.7 no
C93 C92 H921 119.1 no
C92 C93 C94 119.2(9) yes
C92 C93 H931 120.7 no
C94 C93 H931 120.1 no
C93 C94 C95 118.1(8) yes
C93 C94 H941 121.2 no
C95 C94 H941 120.7 no
C94 C95 C96 119.2(8) yes
C94 C95 H951 120.5 no
C96 C95 H951 120.3 no
C95 C96 C91 123.3(9) yes
C95 C96 H961 119.0 no
C91 C96 H961 117.7 no
C21 C221 C231 120.8(17) yes
C21 C221 H2211 119.6 no
C231 C221 H2211 119.5 no
C21 C222 C232 124(2) yes
C21 C222 H2221 117.7 no
C232 C222 H2221 118.0 no
C221 C231 C241 124(2) yes
C221 C231 H2311 118.1 no
C241 C231 H2311 118.3 no
C222 C232 C242 121(3) yes
C222 C232 H2321 120.0 no
C242 C232 H2321 119.4 no
C231 C241 C251 117(3) yes
C231 C241 H2411 121.8 no
C251 C241 H2411 121.5 no
C232 C242 C252 121(3) yes
C232 C242 H2421 119.5 no
C252 C242 H2421 119.8 no
C241 C251 C261 119.4(20) yes
C241 C251 H2511 120.3 no
C261 C251 H2511 120.3 no
C242 C252 C262 118(2) yes
C242 C252 H2521 121.0 no
C262 C252 H2521 121.2 no
C251 C261 C21 121.7(15) yes
C251 C261 H2611 119.2 no
C21 C261 H2611 119.0 no
C21 C262 C252 121.7(19) yes
C21 C262 H2621 119.3 no
C252 C262 H2621 119.0 no

loop_
_geom_bond_atom_site_label_1
_geom_bond_atom_site_label_2
_geom_bond_distance
_geom_bond_publ_flag
Br1 W1 2.7083(7) yes
O2 C2 1.144(7) yes
O3 C3 1.138(7) yes
O31 P3 1.441(8) yes
P1 W1 2.5618(14) yes
P1 C4 1.840(5) yes
P1 C41 1.822(6) yes
P1 C51 1.828(5) yes
P2 W1 2.5660(13) yes
P2 C5 1.851(6) yes
P2 C61 1.823(5) yes
P2 C71 1.832(6) yes
P3 C6 1.802(7) yes
P3 C81 1.841(7) yes
P3 C91 1.833(8) yes
Si1 C1 1.862(5) yes
Si1 C11 1.874(6) yes
Si1 C21 1.882(6) yes
Si1 C31 1.880(6) yes
W1 C1 1.828(5) yes
W1 C2 2.009(5) yes
W1 C3 2.019(6) yes
C4 C7 1.552(7) yes
C4 H41 0.968 no
C4 H42 0.969 no
C5 C7 1.548(9) yes
C5 H51 0.958 no
C5 H52 0.967 no
C6 C7 1.564(8) yes
C6 H61 0.989 no
C6 H62 0.973 no
C7 C8 1.526(9) yes
C8 H81 0.956 no
C8 H82 0.965 no
C8 H83 0.961 no
C11 C12 1.386(8) yes
C11 C16 1.398(8) yes
C12 C13 1.375(9) yes
C12 H121 0.931 no
C13 C14 1.381(10) yes
C13 H131 0.935 no
C14 C15 1.373(10) yes
C14 H141 0.936 no
C15 C16 1.384(9) yes
C15 H151 0.929 no
C16 H161 0.935 no
C21 C221 1.35(2) yes
C21 C222 1.36(2) yes
C21 C261 1.336(16) yes
C21 C262 1.42(2) yes
C31 C32 1.381(9) yes
C31 C36 1.388(9) yes
C32 C33 1.380(9) yes
C32 H321 0.933 no
C33 C34 1.371(12) yes
C33 H331 0.931 no
C34 C35 1.376(12) yes
C34 H341 0.934 no
C35 C36 1.388(10) yes
C35 H351 0.926 no
C36 H361 0.928 no
C41 C42 1.381(8) yes
C41 C46 1.394(8) yes
C42 C43 1.391(9) yes
C42 H421 0.932 no
C43 C44 1.392(10) yes
C43 H431 0.929 no
C44 C45 1.360(11) yes
C44 H441 0.935 no
C45 C46 1.376(9) yes
C45 H451 0.931 no
C46 H461 0.927 no
C51 C52 1.403(8) yes
C51 C56 1.386(8) yes
C52 C53 1.392(9) yes
C52 H521 0.930 no
C53 C54 1.374(11) yes
C53 H531 0.933 no
C54 C55 1.375(11) yes
C54 H541 0.929 no
C55 C56 1.393(8) yes
C55 H551 0.931 no
C56 H561 0.934 no
C61 C62 1.390(8) yes
C61 C66 1.385(8) yes
C62 C63 1.389(9) yes
C62 H621 0.928 no
C63 C64 1.382(12) yes
C63 H631 0.931 no
C64 C65 1.377(11) yes
C64 H641 0.927 no
C65 C66 1.387(9) yes
C65 H651 0.928 no
C66 H661 0.931 no
C71 C72 1.387(9) yes
C71 C76 1.405(9) yes
C72 C73 1.382(10) yes
C72 H721 0.930 no
C73 C74 1.361(13) yes
C73 H731 0.928 no
C74 C75 1.383(12) yes
C74 H741 0.929 no
C75 C76 1.376(10) yes
C75 H751 0.926 no
C76 H761 0.931 no
C81 C82 1.421(12) yes
C81 C86 1.368(11) yes
C82 C83 1.387(12) yes
C82 H821 0.928 no
C83 C84 1.348(13) yes
C83 H831 0.931 no
C84 C85 1.352(15) yes
C84 H841 0.935 no
C85 C86 1.350(13) yes
C85 H851 0.934 no
C86 H861 0.933 no
C91 C92 1.346(11) yes
C91 C96 1.342(11) yes
C92 C93 1.380(13) yes
C92 H921 0.930 no
C93 C94 1.390(15) yes
C93 H931 0.928 no
C94 C95 1.397(15) yes
C94 H941 0.928 no
C95 C96 1.356(13) yes
C95 H951 0.931 no
C96 H961 0.932 no
C221 C231 1.41(3) yes
C221 H2211 0.928 no
C222 C232 1.36(4) yes
C222 H2221 0.931 no
C231 C241 1.27(4) yes
C231 H2311 0.930 no
C232 C242 1.31(5) yes
C232 H2321 0.932 no
C241 C251 1.41(3) yes
C241 H2411 0.937 no
C242 C252 1.39(4) yes
C242 H2421 0.928 no
C251 C261 1.41(2) yes
C251 H2511 0.930 no
C252 C262 1.39(3) yes
C252 H2521 0.931 no
C261 H2611 0.932 no
C262 H2621 0.931 no

loop_
_geom_hbond_atom_site_label_D
_geom_hbond_atom_site_label_H
_geom_hbond_atom_site_label_A
_geom_hbond_site_symmetry_A
_geom_hbond_angle_DHA
_geom_hbond_distance_DH
_geom_hbond_distance_HA
_geom_hbond_distance_DA
_geom_hbond_publ_flag
C251 H2511 O2 2_666 167.3(17) 0.930 2.535 3.449(15) yes
C252 H2521 C262 2_666 120.8(20) 0.931 2.033 2.634(15) yes
